data_7058149
loop_
_publ_author_name
'Karmakar, Mainak'
'Basak, Tanmoy'
'Chattopadhyay, Shouvik'

_publ_section_title
;
 Phosphatase-mimicking activity of a unique penta-nuclear zinc(ii) complex
 with a reduced Schiff base ligand: assessment of its ability to sense
 nitroaromatics
;
_journal_issue 11
_journal_name_full 'New Journal of Chemistry'
_journal_page_first 4432
_journal_paper_doi 10.1039/C8NJ06549G
_journal_volume 43
_journal_year 2019
_chemical_formula_moiety 'C57 H71 N18 O12 Zn5'
_chemical_formula_sum 'C57 H71 N18 O12 Zn5'
_chemical_formula_weight 1527.16
_space_group_crystal_system monoclinic
_space_group_IT_number 15
_space_group_name_Hall '-C 2yc'
_space_group_name_H-M_alt 'C 1 2/c 1'
_symmetry_space_group_name_Hall '-C 2yc'
_symmetry_space_group_name_H-M 'C 1 2/c 1'
_atom_sites_solution_hydrogens mixed
_audit_creation_method SHELXL-2018/1
_audit_update_record
;
2018-12-29 deposited with the CCDC.
2019-02-05 downloaded from the CCDC.
;
_cell_angle_alpha 90
_cell_angle_beta 90.297(4)
_cell_angle_gamma 90
_cell_formula_units_Z 4
_cell_length_a 27.683(3)
_cell_length_b 18.147(2)
_cell_length_c 13.1612(14)
_cell_measurement_reflns_used 905
_cell_measurement_temperature 273(2)
_cell_measurement_theta_max 28.95
_cell_measurement_theta_min 2.08
_cell_volume 6611.6(12)
_computing_structure_refinement 'SHELXL-2018/1 (Sheldrick, 2018)'
_computing_structure_solution 'SHELXT 2014/5 (Sheldrick, 2014)'
_diffrn_ambient_temperature 273(2)
_diffrn_measured_fraction_theta_full 0.996
_diffrn_measured_fraction_theta_max 0.982
_diffrn_measurement_device_type 'BRUKER D8 QUEST area detector'
_diffrn_radiation_type MoK\a
_diffrn_radiation_wavelength 0.71073
_diffrn_reflns_av_R_equivalents 0.0973
_diffrn_reflns_av_unetI/netI 0.0541
_diffrn_reflns_Laue_measured_fraction_full 0.996
_diffrn_reflns_Laue_measured_fraction_max 0.982
_diffrn_reflns_limit_h_max 34
_diffrn_reflns_limit_h_min -34
_diffrn_reflns_limit_k_max 22
_diffrn_reflns_limit_k_min -22
_diffrn_reflns_limit_l_max 16
_diffrn_reflns_limit_l_min -16
_diffrn_reflns_number 68560
_diffrn_reflns_point_group_measured_fraction_full 0.996
_diffrn_reflns_point_group_measured_fraction_max 0.982
_diffrn_reflns_theta_full 25.242
_diffrn_reflns_theta_max 26.605
_diffrn_reflns_theta_min 2.045
_exptl_absorpt_coefficient_mu 1.860
_exptl_absorpt_correction_T_max 0.689
_exptl_absorpt_correction_T_min 0.341
_exptl_absorpt_correction_type multi-scan
_exptl_absorpt_process_details SADABS
_exptl_crystal_colour white
_exptl_crystal_density_diffrn 1.534
_exptl_crystal_description blOck
_exptl_crystal_F_000 3140
_exptl_crystal_size_max 0.6
_exptl_crystal_size_mid 0.5
_exptl_crystal_size_min 0.2
_refine_diff_density_max 1.533
_refine_diff_density_min -0.737
_refine_diff_density_rms 0.106
_refine_ls_extinction_method none
_refine_ls_goodness_of_fit_ref 1.064
_refine_ls_hydrogen_treatment mixed
_refine_ls_matrix_type full
_refine_ls_number_parameters 425
_refine_ls_number_reflns 6811
_refine_ls_number_restraints 1
_refine_ls_restrained_S_all 1.067
_refine_ls_R_factor_all 0.1054
_refine_ls_R_factor_gt 0.0707
_refine_ls_shift/su_max 0.001
_refine_ls_shift/su_mean 0.000
_refine_ls_structure_factor_coef Fsqd
_refine_ls_weighting_details 'w=1/[\s^2^(Fo^2^)+(0.1143P)^2^+24.1676P] where P=(Fo^2^+2Fc^2^)/3'
_refine_ls_weighting_scheme calc
_refine_ls_wR_factor_gt 0.2009
_refine_ls_wR_factor_ref 0.2200
_reflns_Friedel_coverage 0.000
_reflns_number_gt 4670
_reflns_number_total 6932
_reflns_threshold_expression 'I > 2\s(I)'
_cod_data_source_file c8nj06549g2.cif
_cod_data_source_block complex
_cod_depositor_comments
;
The following automatic conversions were performed:

'_exptl_absorpt_correction_type' value 'Multi-scan' changed to
'multi-scan' according to
/home/data/users/saulius/crontab/automatic-downloads/rss-feeds/RSC/lib/dictionaries/cif_core.dic
dictionary named 'cif_core.dic' version 2.4.2 from 2011-04-26.

Automatic conversion script
Id: cif_fix_values 4973 2017-02-22 13:04:09Z antanas 

 Adding full bibliography for 7058149.cif.
;
_cod_original_cell_volume 6611.9(13)
_cod_database_code 7058149
_shelx_shelxl_version_number 2018/1
_shelx_space_group_comment
;
The symmetry employed for this shelxl refinement is uniquely defined
by the following loop, which should always be used as a source of
symmetry information in preference to the above space-group names.
They are only intended as comments.
;
_shelx_estimated_absorpt_t_min 0.632
_shelx_estimated_absorpt_t_max 0.846

loop_
_space_group_symop_operation_xyz
'x, y, z'
'-x, y, -z+1/2'
'x+1/2, y+1/2, z'
'-x+1/2, y+1/2, -z+1/2'
'-x, -y, -z'
'x, -y, z-1/2'
'-x+1/2, -y+1/2, -z'
'x+1/2, -y+1/2, z-1/2'

loop_
_atom_site_label
_atom_site_type_symbol
_atom_site_fract_x
_atom_site_fract_y
_atom_site_fract_z
_atom_site_U_iso_or_equiv
_atom_site_adp_type
_atom_site_occupancy
_atom_site_site_symmetry_order
_atom_site_calc_flag
_atom_site_refinement_flags_posn
_atom_site_refinement_flags_adp
_atom_site_refinement_flags_occupancy
Zn2 Zn 0.60776(2) 0.31911(4) 0.75094(5) 0.0485(2) Uani 1 1 d . . .
Zn3 Zn 0.500000 0.25238(5) 0.750000 0.0538(3) Uani 1 2 d S T P
Zn1 Zn 0.68477(3) 0.33958(4) 0.58254(6) 0.0593(3) Uani 1 1 d . . .
O3 O 0.58738(16) 0.4336(2) 0.8279(3) 0.0597(11) Uani 1 1 d . . .
O2 O 0.64991(15) 0.3976(2) 0.6938(4) 0.0602(11) Uani 1 1 d . . .
O6 O 0.64904(16) 0.2936(3) 0.8910(3) 0.0609(11) Uani 1 1 d . . .
O5 O 0.56192(15) 0.2642(2) 0.8364(3) 0.0557(10) Uani 1 1 d . . .
O1 O 0.64742(16) 0.2584(2) 0.6507(3) 0.0607(12) Uani 1 1 d . . .
N7 N 0.54485(19) 0.3279(3) 0.6634(4) 0.0592(14) Uani 1 1 d . . .
N1 N 0.6822(2) 0.2867(4) 0.4394(5) 0.0690(16) Uani 1 1 d . . .
O4 O 0.6521(3) 0.1443(3) 0.7745(5) 0.108(2) Uani 1 1 d . . .
N9 N 0.5479(3) 0.3707(5) 0.4969(6) 0.098(2) Uani 1 1 d . . .
N5 N 0.7907(4) 0.4037(6) 0.7517(8) 0.132(4) Uani 1 1 d . . .
N8 N 0.5460(2) 0.3496(3) 0.5766(4) 0.0628(14) Uani 1 1 d . . .
C2 C 0.5968(2) 0.4867(3) 0.7566(5) 0.0507(14) Uani 1 1 d . . .
C21 C 0.6250(2) 0.2449(4) 0.9517(5) 0.0579(16) Uani 1 1 d . . .
C7 C 0.6314(2) 0.4655(3) 0.6862(5) 0.0542(15) Uani 1 1 d . . .
N4 N 0.7712(2) 0.3726(4) 0.6902(7) 0.087(2) Uani 1 1 d . . .
C26 C 0.5780(3) 0.2315(4) 0.9215(5) 0.0594(16) Uani 1 1 d . . .
C3 C 0.5754(3) 0.5544(4) 0.7529(6) 0.0675(18) Uani 1 1 d . . .
H3 H 0.552193 0.567715 0.800338 0.081 Uiso 1 1 calc R U .
C18 C 0.6427(3) 0.1910(4) 0.6108(6) 0.0665(19) Uani 1 1 d . . .
C5 C 0.6222(3) 0.5839(4) 0.6099(7) 0.079(2) Uani 1 1 d . . .
H5 H 0.631001 0.617713 0.560190 0.095 Uiso 1 1 calc R U .
C13 C 0.6371(3) 0.1797(4) 0.5075(7) 0.074(2) Uani 1 1 d . . .
C25 C 0.5497(3) 0.1843(4) 0.9775(6) 0.077(2) Uani 1 1 d . . .
C6 C 0.6442(3) 0.5157(4) 0.6113(6) 0.074(2) Uani 1 1 d . . .
N2 N 0.6755(4) 0.4323(4) 0.4856(6) 0.122(3) Uani 1 1 d D . .
H2 H 0.641878 0.432248 0.461947 0.146 Uiso 1 1 calc R U .
N6 N 0.4835(3) 0.1605(4) 0.8518(7) 0.101(3) Uani 1 1 d . . .
H6 H 0.448434 0.153248 0.849132 0.121 Uiso 1 1 calc R U .
N3 N 0.7526(3) 0.3385(5) 0.6251(7) 0.103(3) Uani 1 1 d . . .
C22 C 0.6440(3) 0.2116(5) 1.0373(6) 0.078(2) Uani 1 1 d . . .
H22 H 0.675752 0.220902 1.056802 0.094 Uiso 1 1 calc R U .
C1 C 0.5476(3) 0.4442(4) 0.8949(5) 0.0691(19) Uani 1 1 d . . .
H1A H 0.545266 0.403059 0.940433 0.104 Uiso 1 1 calc R U .
H1B H 0.552412 0.488599 0.933419 0.104 Uiso 1 1 calc R U .
H1C H 0.518267 0.448258 0.856003 0.104 Uiso 1 1 calc R U .
C4 C 0.5890(3) 0.6029(4) 0.6772(6) 0.081(2) Uani 1 1 d . . .
H4 H 0.574647 0.649146 0.673418 0.097 Uiso 1 1 calc R U .
C12 C 0.6377(3) 0.2431(5) 0.4344(6) 0.077(2) Uani 1 1 d . . .
H12A H 0.633662 0.224217 0.365931 0.092 Uiso 1 1 calc R U .
H12B H 0.610397 0.274957 0.448639 0.092 Uiso 1 1 calc R U .
C24 C 0.5711(4) 0.1531(5) 1.0648(7) 0.094(3) Uani 1 1 d . . .
H24 H 0.552514 0.122176 1.105211 0.113 Uiso 1 1 calc R U .
C17 C 0.6453(3) 0.1300(4) 0.6766(7) 0.088(3) Uani 1 1 d . . .
C20 C 0.7012(3) 0.2972(6) 0.8981(7) 0.092(3) Uani 1 1 d . . .
H20A H 0.713015 0.333578 0.851396 0.137 Uiso 1 1 calc R U .
H20B H 0.710468 0.310472 0.966016 0.137 Uiso 1 1 calc R U .
H20C H 0.714640 0.250017 0.881431 0.137 Uiso 1 1 calc R U .
C23 C 0.6167(4) 0.1659(5) 1.0922(7) 0.098(3) Uani 1 1 d . . .
H23 H 0.629519 0.143088 1.149494 0.117 Uiso 1 1 calc R U .
C11 C 0.7144(6) 0.3206(9) 0.2680(10) 0.167(6) Uani 1 1 d . . .
H11A H 0.715016 0.360082 0.219566 0.251 Uiso 1 1 calc R U .
H11B H 0.746862 0.309018 0.288786 0.251 Uiso 1 1 calc R U .
H11C H 0.699856 0.277899 0.237569 0.251 Uiso 1 1 calc R U .
C10 C 0.6858(4) 0.3434(6) 0.3586(7) 0.101(3) Uani 1 1 d . . .
H10 H 0.652833 0.353658 0.334863 0.122 Uiso 1 1 calc R U .
C27 C 0.4961(3) 0.1730(6) 0.9565(9) 0.109(4) Uani 1 1 d . . .
H27A H 0.485040 0.131289 0.996115 0.130 Uiso 1 1 calc R U .
H27B H 0.478741 0.216176 0.980107 0.130 Uiso 1 1 calc R U .
C14 C 0.6319(4) 0.1080(6) 0.4719(8) 0.109(4) Uani 1 1 d . . .
H14 H 0.627834 0.100111 0.402589 0.131 Uiso 1 1 calc R U .
C8 C 0.6833(5) 0.4980(5) 0.5374(9) 0.138(5) Uani 1 1 d D . .
H8A H 0.685786 0.537837 0.488453 0.166 Uiso 1 1 calc R U .
H8B H 0.713870 0.494988 0.573611 0.166 Uiso 1 1 calc R U .
C9 C 0.7057(5) 0.4138(6) 0.3996(8) 0.126(4) Uani 1 1 d . . .
H9A H 0.738997 0.407501 0.420918 0.151 Uiso 1 1 calc R U .
H9B H 0.704200 0.452316 0.348548 0.151 Uiso 1 1 calc R U .
C16 C 0.6396(5) 0.0591(5) 0.6369(9) 0.124(4) Uani 1 1 d . . .
H16 H 0.640564 0.018323 0.679786 0.149 Uiso 1 1 calc R U .
C15 C 0.6326(5) 0.0499(6) 0.5348(10) 0.133(5) Uani 1 1 d . . .
H15 H 0.628190 0.002710 0.508670 0.160 Uiso 1 1 calc R U .
C28 C 0.5054(6) 0.0953(5) 0.8080(10) 0.149(6) Uani 1 1 d . . .
H28 H 0.540079 0.105632 0.811912 0.178 Uiso 1 1 calc R U .
C19 C 0.6596(6) 0.0847(6) 0.8410(9) 0.145(5) Uani 1 1 d . . .
H19A H 0.663986 0.102856 0.908905 0.217 Uiso 1 1 calc R U .
H19B H 0.632140 0.052513 0.838682 0.217 Uiso 1 1 calc R U .
H19C H 0.687954 0.058070 0.820662 0.217 Uiso 1 1 calc R U .
C29 C 0.5021(10) 0.0183(11) 0.835(2) 0.158(11) Uani 0.5 1 d . . P
H29A H 0.474266 0.010391 0.876291 0.236 Uiso 0.5 1 calc R U P
H29B H 0.530673 0.003888 0.871352 0.236 Uiso 0.5 1 calc R U P
H29C H 0.499360 -0.010731 0.773833 0.236 Uiso 0.5 1 calc R U P
H1 H 0.702(3) 0.251(4) 0.440(5) 0.06(2) Uiso 1 1 d . . .

loop_
_atom_site_aniso_label
_atom_site_aniso_U_11
_atom_site_aniso_U_22
_atom_site_aniso_U_33
_atom_site_aniso_U_23
_atom_site_aniso_U_13
_atom_site_aniso_U_12
Zn2 0.0477(4) 0.0464(4) 0.0514(4) 0.0030(3) 0.0063(3) 0.0059(3)
Zn3 0.0508(6) 0.0426(5) 0.0679(7) 0.000 -0.0021(5) 0.000
Zn1 0.0526(4) 0.0606(5) 0.0647(5) -0.0021(4) 0.0156(4) 0.0085(3)
O3 0.066(3) 0.050(2) 0.064(3) -0.005(2) 0.015(2) 0.004(2)
O2 0.058(3) 0.048(2) 0.075(3) 0.007(2) 0.020(2) 0.0096(19)
O6 0.055(3) 0.069(3) 0.058(3) 0.006(2) -0.002(2) 0.004(2)
O5 0.053(2) 0.055(2) 0.059(3) 0.015(2) -0.002(2) 0.0044(19)
O1 0.066(3) 0.051(2) 0.065(3) -0.006(2) 0.019(2) 0.010(2)
N7 0.046(3) 0.070(4) 0.061(4) 0.007(3) 0.000(2) 0.006(2)
N1 0.062(4) 0.082(4) 0.063(4) -0.004(3) 0.010(3) 0.018(3)
O4 0.183(7) 0.054(3) 0.088(4) 0.006(3) 0.034(4) 0.029(4)
N9 0.105(6) 0.123(6) 0.066(4) 0.025(4) 0.024(4) 0.041(5)
N5 0.116(7) 0.138(9) 0.142(9) -0.033(7) -0.023(6) -0.013(6)
N8 0.060(3) 0.080(4) 0.048(3) 0.011(3) 0.008(3) 0.021(3)
C2 0.050(3) 0.046(3) 0.055(4) -0.004(3) 0.001(3) -0.002(3)
C21 0.062(4) 0.060(4) 0.052(4) 0.003(3) 0.000(3) 0.014(3)
C7 0.052(3) 0.046(3) 0.064(4) 0.001(3) 0.005(3) -0.003(3)
N4 0.054(4) 0.089(5) 0.119(6) -0.012(5) 0.004(4) 0.000(4)
C26 0.071(4) 0.049(3) 0.058(4) 0.010(3) 0.006(3) 0.009(3)
C3 0.069(4) 0.055(4) 0.079(5) -0.006(3) -0.001(4) 0.016(3)
C18 0.066(4) 0.050(4) 0.084(5) -0.010(3) 0.027(4) 0.010(3)
C5 0.100(6) 0.055(4) 0.083(5) 0.012(4) 0.003(5) 0.004(4)
C13 0.063(4) 0.075(5) 0.083(5) -0.023(4) 0.015(4) 0.001(4)
C25 0.081(5) 0.066(4) 0.084(5) 0.033(4) 0.002(4) 0.004(4)
C6 0.091(5) 0.051(4) 0.079(5) 0.005(3) 0.020(4) 0.004(4)
N2 0.219(10) 0.066(5) 0.080(5) 0.013(4) 0.052(6) 0.030(5)
N6 0.094(5) 0.068(4) 0.142(8) 0.046(5) -0.025(5) -0.023(4)
N3 0.051(4) 0.114(6) 0.144(8) -0.049(6) 0.006(4) 0.012(4)
C22 0.087(5) 0.079(5) 0.068(5) 0.008(4) -0.004(4) 0.024(4)
C1 0.071(4) 0.070(4) 0.067(4) -0.012(3) 0.021(4) -0.010(3)
C4 0.105(6) 0.052(4) 0.084(5) 0.000(4) -0.011(5) 0.021(4)
C12 0.058(4) 0.104(6) 0.068(5) -0.017(4) 0.001(3) 0.013(4)
C24 0.102(7) 0.087(6) 0.094(6) 0.048(5) -0.005(5) 0.001(5)
C17 0.120(7) 0.046(4) 0.097(7) -0.006(4) 0.043(5) 0.014(4)
C20 0.057(4) 0.111(7) 0.106(7) 0.001(5) -0.003(4) 0.009(4)
C23 0.119(8) 0.101(7) 0.073(6) 0.038(5) -0.002(5) 0.026(6)
C11 0.205(16) 0.196(16) 0.101(9) 0.019(9) 0.031(10) 0.071(12)
C10 0.117(8) 0.118(8) 0.069(6) 0.009(5) 0.025(5) 0.034(6)
C27 0.082(6) 0.111(7) 0.132(9) 0.077(7) -0.009(6) -0.021(5)
C14 0.126(8) 0.095(7) 0.106(7) -0.047(6) 0.042(6) -0.025(6)
C8 0.203(13) 0.072(6) 0.141(10) 0.025(6) 0.097(9) 0.007(7)
C9 0.186(12) 0.103(8) 0.088(7) 0.013(6) 0.059(8) 0.001(8)
C16 0.190(12) 0.053(5) 0.131(9) -0.017(5) 0.066(8) 0.007(6)
C15 0.197(13) 0.069(6) 0.134(10) -0.048(7) 0.050(9) -0.020(7)
C28 0.183(12) 0.038(4) 0.224(16) 0.023(6) -0.071(11) -0.009(6)
C19 0.239(16) 0.075(6) 0.120(9) 0.032(6) 0.035(9) 0.042(8)
C29 0.16(2) 0.072(13) 0.24(3) 0.054(16) -0.03(2) -0.024(14)

loop_
_atom_type_symbol
_atom_type_description
_atom_type_scat_dispersion_real
_atom_type_scat_dispersion_imag
_atom_type_scat_source
C C 0.0033 0.0016 'International Tables Vol C Tables 4.2.6.8 and 6.1.1.4'
H H 0.0000 0.0000 'International Tables Vol C Tables 4.2.6.8 and 6.1.1.4'
N N 0.0061 0.0033 'International Tables Vol C Tables 4.2.6.8 and 6.1.1.4'
O O 0.0106 0.0060 'International Tables Vol C Tables 4.2.6.8 and 6.1.1.4'
Zn Zn 0.2839 1.4301 'International Tables Vol C Tables 4.2.6.8 and 6.1.1.4'

loop_
_geom_angle_atom_site_label_1
_geom_angle_atom_site_label_2
_geom_angle_atom_site_label_3
_geom_angle
_geom_angle_site_symmetry_1
_geom_angle_site_symmetry_3
O5 Zn2 O2 163.29(19) . .
O5 Zn2 O1 116.47(19) . .
O2 Zn2 O1 79.84(18) . .
O5 Zn2 N7 79.4(2) . .
O2 Zn2 N7 103.0(2) . .
O1 Zn2 N7 97.7(2) . .
O5 Zn2 O6 75.53(17) . .
O2 Zn2 O6 99.38(19) . .
O1 Zn2 O6 98.54(18) . .
N7 Zn2 O6 154.3(2) . .
O5 Zn2 O3 92.50(17) . .
O2 Zn2 O3 71.18(16) . .
O1 Zn2 O3 151.01(17) . .
N7 Zn2 O3 88.2(2) . .
O6 Zn2 O3 87.14(17) . .
O5 Zn2 Zn1 156.10(13) . .
O2 Zn2 Zn1 40.44(12) . .
O1 Zn2 Zn1 39.68(13) . .
N7 Zn2 Zn1 99.83(16) . .
O6 Zn2 Zn1 105.43(12) . .
O3 Zn2 Zn1 111.38(11) . .
O5 Zn3 O5 168.1(2) . 2_656
O5 Zn3 N7 96.93(19) . 2_656
O5 Zn3 N7 75.44(18) 2_656 2_656
O5 Zn3 N7 75.44(18) . .
O5 Zn3 N7 96.93(19) 2_656 .
N7 Zn3 N7 101.9(3) 2_656 .
O5 Zn3 N6 104.0(2) . 2_656
O5 Zn3 N6 85.2(2) 2_656 2_656
N7 Zn3 N6 157.2(3) 2_656 2_656
N7 Zn3 N6 92.2(3) . 2_656
O5 Zn3 N6 85.2(2) . .
O5 Zn3 N6 104.0(2) 2_656 .
N7 Zn3 N6 92.2(3) 2_656 .
N7 Zn3 N6 157.2(3) . .
N6 Zn3 N6 80.8(5) 2_656 .
N3 Zn1 O1 111.1(3) . .
N3 Zn1 O2 104.8(3) . .
O1 Zn1 O2 79.20(17) . .
N3 Zn1 N1 106.2(3) . .
O1 Zn1 N1 92.9(2) . .
O2 Zn1 N1 148.8(2) . .
N3 Zn1 N2 107.0(4) . .
O1 Zn1 N2 141.8(3) . .
O2 Zn1 N2 88.1(2) . .
N1 Zn1 N2 79.7(3) . .
N3 Zn1 Zn2 117.1(3) . .
O1 Zn1 Zn2 40.40(12) . .
O2 Zn1 Zn2 39.08(12) . .
N1 Zn1 Zn2 124.16(18) . .
N2 Zn1 Zn2 116.2(2) . .
C2 O3 C1 118.6(5) . .
C2 O3 Zn2 106.0(3) . .
C1 O3 Zn2 124.5(4) . .
C7 O2 Zn2 117.5(4) . .
C7 O2 Zn1 127.0(4) . .
Zn2 O2 Zn1 100.48(19) . .
C21 O6 C20 118.7(6) . .
C21 O6 Zn2 111.8(4) . .
C20 O6 Zn2 123.7(5) . .
C26 O5 Zn2 119.3(4) . .
C26 O5 Zn3 133.3(4) . .
Zn2 O5 Zn3 105.87(19) . .
C18 O1 Zn1 122.9(4) . .
C18 O1 Zn2 134.0(4) . .
Zn1 O1 Zn2 99.91(19) . .
N8 N7 Zn2 121.4(5) . .
N8 N7 Zn3 135.9(5) . .
Zn2 N7 Zn3 98.0(2) . .
C12 N1 C10 113.7(7) . .
C12 N1 Zn1 108.0(4) . .
C10 N1 Zn1 108.8(6) . .
C12 N1 H1 98(5) . .
C10 N1 H1 119(5) . .
Zn1 N1 H1 109(5) . .
C17 O4 C19 118.2(7) . .
N9 N8 N7 178.4(9) . .
C3 C2 O3 124.9(6) . .
C3 C2 C7 121.7(6) . .
O3 C2 C7 113.4(5) . .
O6 C21 C22 125.2(7) . .
O6 C21 C26 114.0(6) . .
C22 C21 C26 120.8(7) . .
O2 C7 C6 123.9(6) . .
O2 C7 C2 118.0(5) . .
C6 C7 C2 118.1(6) . .
N5 N4 N3 177.1(10) . .
O5 C26 C25 122.4(7) . .
O5 C26 C21 118.1(6) . .
C25 C26 C21 119.5(6) . .
C2 C3 C4 118.6(7) . .
C2 C3 H3 120.7 . .
C4 C3 H3 120.7 . .
O1 C18 C13 122.1(7) . .
O1 C18 C17 118.3(7) . .
C13 C18 C17 119.6(7) . .
C4 C5 C6 122.1(8) . .
C4 C5 H5 118.9 . .
C6 C5 H5 118.9 . .
C18 C13 C14 118.7(9) . .
C18 C13 C12 121.0(7) . .
C14 C13 C12 120.2(8) . .
C26 C25 C24 116.7(8) . .
C26 C25 C27 122.9(7) . .
C24 C25 C27 119.9(7) . .
C5 C6 C7 118.9(7) . .
C5 C6 C8 120.4(7) . .
C7 C6 C8 120.6(7) . .
C8 N2 C9 119.5(9) . .
C8 N2 Zn1 111.5(7) . .
C9 N2 Zn1 102.6(6) . .
C8 N2 H2 107.6 . .
C9 N2 H2 107.6 . .
Zn1 N2 H2 107.6 . .
C27 N6 C28 114.2(8) . .
C27 N6 Zn3 114.6(5) . .
C28 N6 Zn3 106.8(7) . .
C27 N6 H6 106.9 . .
C28 N6 H6 106.9 . .
Zn3 N6 H6 106.9 . .
N4 N3 Zn1 128.3(6) . .
C23 C22 C21 119.9(8) . .
C23 C22 H22 120.0 . .
C21 C22 H22 120.0 . .
O3 C1 H1A 109.5 . .
O3 C1 H1B 109.5 . .
H1A C1 H1B 109.5 . .
O3 C1 H1C 109.5 . .
H1A C1 H1C 109.5 . .
H1B C1 H1C 109.5 . .
C5 C4 C3 120.6(7) . .
C5 C4 H4 119.7 . .
C3 C4 H4 119.7 . .
N1 C12 C13 113.4(6) . .
N1 C12 H12A 108.9 . .
C13 C12 H12A 108.9 . .
N1 C12 H12B 108.9 . .
C13 C12 H12B 108.9 . .
H12A C12 H12B 107.7 . .
C23 C24 C25 123.0(8) . .
C23 C24 H24 118.5 . .
C25 C24 H24 118.5 . .
O4 C17 C16 124.0(9) . .
O4 C17 C18 116.7(7) . .
C16 C17 C18 119.3(9) . .
O6 C20 H20A 109.5 . .
O6 C20 H20B 109.5 . .
H20A C20 H20B 109.5 . .
O6 C20 H20C 109.5 . .
H20A C20 H20C 109.5 . .
H20B C20 H20C 109.5 . .
C24 C23 C22 120.1(8) . .
C24 C23 H23 120.0 . .
C22 C23 H23 120.0 . .
C10 C11 H11A 109.5 . .
C10 C11 H11B 109.5 . .
H11A C11 H11B 109.5 . .
C10 C11 H11C 109.5 . .
H11A C11 H11C 109.5 . .
H11B C11 H11C 109.5 . .
N1 C10 C11 114.6(9) . .
N1 C10 C9 111.2(8) . .
C11 C10 C9 109.3(11) . .
N1 C10 H10 107.1 . .
C11 C10 H10 107.1 . .
C9 C10 H10 107.1 . .
N6 C27 C25 115.2(9) . .
N6 C27 H27A 108.5 . .
C25 C27 H27A 108.5 . .
N6 C27 H27B 108.5 . .
C25 C27 H27B 108.5 . .
H27A C27 H27B 107.5 . .
C15 C14 C13 121.8(10) . .
C15 C14 H14 119.1 . .
C13 C14 H14 119.1 . .
N2 C8 C6 113.0(9) . .
N2 C8 H8A 109.0 . .
C6 C8 H8A 109.0 . .
N2 C8 H8B 109.0 . .
C6 C8 H8B 109.0 . .
H8A C8 H8B 107.8 . .
N2 C9 C10 105.5(9) . .
N2 C9 H9A 110.6 . .
C10 C9 H9A 110.6 . .
N2 C9 H9B 110.6 . .
C10 C9 H9B 110.6 . .
H9A C9 H9B 108.8 . .
C15 C16 C17 119.7(10) . .
C15 C16 H16 120.2 . .
C17 C16 H16 120.2 . .
C14 C15 C16 120.8(9) . .
C14 C15 H15 119.6 . .
C16 C15 H15 119.6 . .
N6 C28 C29 131.9(18) . .
N6 C28 C28 108.2(8) . 2_656
C29 C28 C28 103.1(13) . 2_656
N6 C28 H28 103.5 . .
C29 C28 H28 103.5 . .
C28 C28 H28 103.5 2_656 .
O4 C19 H19A 109.5 . .
O4 C19 H19B 109.5 . .
H19A C19 H19B 109.5 . .
O4 C19 H19C 109.5 . .
H19A C19 H19C 109.5 . .
H19B C19 H19C 109.5 . .
C28 C29 H29A 109.5 . .
C28 C29 H29B 109.5 . .
H29A C29 H29B 109.5 . .
C28 C29 H29C 109.5 . .
H29A C29 H29C 109.5 . .
H29B C29 H29C 109.5 . .

loop_
_geom_bond_atom_site_label_1
_geom_bond_atom_site_label_2
_geom_bond_distance
_geom_bond_site_symmetry_2
Zn2 O5 1.971(4) .
Zn2 O2 1.991(4) .
Zn2 O1 2.043(4) .
Zn2 N7 2.089(5) .
Zn2 O6 2.212(4) .
Zn2 O3 2.380(4) .
Zn2 Zn1 3.1055(10) .
Zn3 O5 2.063(4) .
Zn3 O5 2.063(4) 2_656
Zn3 N7 2.176(6) 2_656
Zn3 N7 2.176(6) .
Zn3 N6 2.188(7) 2_656
Zn3 N6 2.188(7) .
Zn1 N3 1.957(8) .
Zn1 O1 2.013(5) .
Zn1 O2 2.049(4) .
Zn1 N1 2.115(6) .
Zn1 N2 2.126(7) .
O3 C2 1.371(7) .
O3 C1 1.428(8) .
O2 C7 1.339(7) .
O6 C21 1.367(8) .
O6 C20 1.447(9) .
O5 C26 1.340(8) .
O1 C18 1.337(8) .
N7 N8 1.209(8) .
N1 C12 1.467(10) .
N1 C10 1.483(11) .
N1 H1 0.85(7) .
O4 C17 1.326(10) .
O4 C19 1.406(10) .
N9 N8 1.119(8) .
N5 N4 1.123(11) .
C2 C3 1.367(9) .
C2 C7 1.389(8) .
C21 C22 1.381(9) .
C21 C26 1.381(10) .
C7 C6 1.390(9) .
N4 N3 1.173(11) .
C26 C25 1.377(10) .
C3 C4 1.382(11) .
C3 H3 0.9300 .
C18 C13 1.383(11) .
C18 C17 1.408(11) .
C5 C4 1.326(11) .
C5 C6 1.379(10) .
C5 H5 0.9300 .
C13 C14 1.390(11) .
C13 C12 1.499(12) .
C25 C24 1.410(11) .
C25 C27 1.523(12) .
C6 C8 1.495(12) .
N2 C8 1.391(11) .
N2 C9 1.449(12) .
N2 H2 0.9800 .
N6 C27 1.437(13) .
N6 C28 1.451(15) .
N6 H6 0.9800 .
C22 C23 1.336(13) .
C22 H22 0.9300 .
C1 H1A 0.9600 .
C1 H1B 0.9600 .
C1 H1C 0.9600 .
C4 H4 0.9300 .
C12 H12A 0.9700 .
C12 H12B 0.9700 .
C24 C23 1.331(13) .
C24 H24 0.9300 .
C17 C16 1.398(12) .
C20 H20A 0.9600 .
C20 H20B 0.9600 .
C20 H20C 0.9600 .
C23 H23 0.9300 .
C11 C10 1.495(14) .
C11 H11A 0.9600 .
C11 H11B 0.9600 .
C11 H11C 0.9600 .
C10 C9 1.491(15) .
C10 H10 0.9800 .
C27 H27A 0.9700 .
C27 H27B 0.9700 .
C14 C15 1.341(15) .
C14 H14 0.9300 .
C8 H8A 0.9700 .
C8 H8B 0.9700 .
C9 H9A 0.9700 .
C9 H9B 0.9700 .
C16 C15 1.367(16) .
C16 H16 0.9300 .
C15 H15 0.9300 .
C28 C29 1.44(2) .
C28 C28 1.55(3) 2_656
C28 H28 0.9800 .
C19 H19A 0.9600 .
C19 H19B 0.9600 .
C19 H19C 0.9600 .
C29 H29A 0.9600 .
C29 H29B 0.9600 .
C29 H29C 0.9600 .
